data_7230083
loop_
_publ_author_name
'Bao, Junjie'
'Zhang, Zaiyong'
'Yan, Zhicheng'
'Wang, Jian-Rong'
'Mei, Xuefeng'

_publ_section_title
;
 Cocrystallization in vitamin B9 gels to construct
 stoichiometry-controlled isostructural materials
;
_journal_issue 12
_journal_name_full CrystEngComm
_journal_page_first 1644
_journal_paper_doi 10.1039/C7CE02083J
_journal_volume 20
_journal_year 2018
_chemical_formula_moiety 'C6 H5 Br O, 2(C13 H9 N)'
_chemical_formula_sum 'C32 H23 Br N2 O'
_chemical_formula_weight 531.43
_space_group_crystal_system monoclinic
_space_group_IT_number 4
_space_group_name_Hall 'P 2yb'
_space_group_name_H-M_alt 'P 1 21 1'
_symmetry_space_group_name_Hall 'P 2yb'
_symmetry_space_group_name_H-M 'P 1 21 1'
_atom_sites_solution_hydrogens mixed
_atom_sites_solution_primary dual
_audit_creation_date 2016-08-31
_audit_creation_method
;
Olex2 1.2-beta
(compiled 2016.08.25 svn.r3337 for OlexSys, GUI svn.r5221)
;
_audit_update_record
;
2017-12-01 deposited with the CCDC.
2018-02-05 downloaded from the CCDC.
;
_cell_angle_alpha 90
_cell_angle_beta 115.2880(10)
_cell_angle_gamma 90
_cell_formula_units_Z 4
_cell_length_a 13.0192(2)
_cell_length_b 14.6232(3)
_cell_length_c 14.2369(2)
_cell_measurement_reflns_used 6871
_cell_measurement_temperature 170
_cell_measurement_theta_max 22.07
_cell_measurement_theta_min 2.26
_cell_volume 2450.72(7)
_computing_cell_refinement 'SAINT v8.34A (Bruker, 2013)'
_computing_data_reduction 'SAINT v8.34A (Bruker, 2013)'
_computing_molecular_graphics 'Olex2 (Dolomanov et al., 2009)'
_computing_publication_material 'Olex2 (Dolomanov et al., 2009)'
_computing_structure_refinement 'ShelXL (Sheldrick, 2015)'
_computing_structure_solution 'ShelXT (Sheldrick, 2015)'
_diffrn_ambient_temperature 170
_diffrn_measured_fraction_theta_full 1.000
_diffrn_measured_fraction_theta_max 0.997
_diffrn_measurement_device_type 'Bruker APEX-II CCD'
_diffrn_measurement_method '\f and \w scans'
_diffrn_radiation_type MoK\a
_diffrn_radiation_wavelength 0.71073
_diffrn_reflns_av_R_equivalents 0.0670
_diffrn_reflns_av_unetI/netI 0.0932
_diffrn_reflns_Laue_measured_fraction_full 1.000
_diffrn_reflns_Laue_measured_fraction_max 0.997
_diffrn_reflns_limit_h_max 15
_diffrn_reflns_limit_h_min -16
_diffrn_reflns_limit_k_max 19
_diffrn_reflns_limit_k_min -18
_diffrn_reflns_limit_l_max 18
_diffrn_reflns_limit_l_min -18
_diffrn_reflns_number 35552
_diffrn_reflns_point_group_measured_fraction_full 1.000
_diffrn_reflns_point_group_measured_fraction_max 0.997
_diffrn_reflns_theta_full 25.242
_diffrn_reflns_theta_max 27.572
_diffrn_reflns_theta_min 1.582
_diffrn_standards_number 0
_exptl_absorpt_coefficient_mu 1.706
_exptl_absorpt_correction_T_max 0.7456
_exptl_absorpt_correction_T_min 0.6627
_exptl_absorpt_correction_type multi-scan
_exptl_absorpt_process_details
;
SADABS-2014/5 (Bruker,2014/5) was used for absorption correction.
wR2(int) was 0.0810 before and 0.0657 after correction.
The Ratio of minimum to maximum transmission is 0.8888.
The \l/2 correction factor is 0.00150.
;
_exptl_crystal_colour colourless
_exptl_crystal_colour_primary colourless
_exptl_crystal_density_diffrn 1.440
_exptl_crystal_description block
_exptl_crystal_F_000 1088
_exptl_crystal_size_max 0.35
_exptl_crystal_size_mid 0.15
_exptl_crystal_size_min 0.12
_refine_diff_density_max 0.323
_refine_diff_density_min -0.327
_refine_diff_density_rms 0.062
_refine_ls_abs_structure_details
;
 Refined as an inversion twin.
;
_refine_ls_abs_structure_Flack -0.001(9)
_refine_ls_extinction_method none
_refine_ls_goodness_of_fit_ref 0.948
_refine_ls_hydrogen_treatment mixed
_refine_ls_matrix_type full
_refine_ls_number_parameters 666
_refine_ls_number_reflns 11088
_refine_ls_number_restraints 1
_refine_ls_restrained_S_all 0.948
_refine_ls_R_factor_all 0.0782
_refine_ls_R_factor_gt 0.0449
_refine_ls_shift/su_max 0.001
_refine_ls_shift/su_mean 0.000
_refine_ls_structure_factor_coef Fsqd
_refine_ls_weighting_details 'w=1/[\s^2^(Fo^2^)+(0.0166P)^2^] where P=(Fo^2^+2Fc^2^)/3'
_refine_ls_weighting_scheme calc
_refine_ls_wR_factor_gt 0.0707
_refine_ls_wR_factor_ref 0.0796
_reflns_Friedel_coverage 0.925
_reflns_Friedel_fraction_full 1.000
_reflns_Friedel_fraction_max 0.998
_reflns_number_gt 7934
_reflns_number_total 11088
_reflns_threshold_expression 'I > 2\s(I)'
_cod_data_source_file c7ce02083j2.cif
_cod_data_source_block mm
_cod_depositor_comments 'Adding full bibliography for 7230079--7230084.cif.'
_cod_database_code 7230083
_shelx_space_group_comment
;
The symmetry employed for this shelxl refinement is uniquely defined
by the following loop, which should always be used as a source of
symmetry information in preference to the above space-group names.
They are only intended as comments.
;
_olex2_refinement_description
;
1. Twinned data refinement
 Scales: 1.001(9) -0.001(9)
2. Fixed Uiso
 At 1.2 times of:
  All C(H) groups
 At 1.5 times of:
  All O(H) groups
3.a Riding coordinates:
 O1(H1A), O2(H2A)
3.b Aromatic/amide H refined with riding coordinates:
 C15(H15), C16(H16), C18(H18), C19(H19), C34(H34), C35(H35), C37(H37),
 C38(H38), C39(H39), C40(H40), C41(H41), C42(H42), C44(H44), C45(H45), C46(H46),
  C47(H47), C20(H20), C21(H21), C22(H22), C23(H23), C25(H25), C26(H26),
 C27(H27), C28(H28), C1(H1), C2(H2), C3(H3), C4(H4), C6(H6), C7(H7), C8(H8),
 C9(H9), C52(H52), C53(H53), C54(H54), C55(H55), C57(H57), C58(H58), C59(H59),
 C60(H60)
;
_shelx_shelxl_version_number 2014/7
_olex2_submission_special_instructions 'No special instructions were received'

loop_
_space_group_symop_operation_xyz
'x, y, z'
'-x, y+1/2, -z'

loop_
_atom_site_label
_atom_site_type_symbol
_atom_site_fract_x
_atom_site_fract_y
_atom_site_fract_z
_atom_site_U_iso_or_equiv
_atom_site_adp_type
_atom_site_occupancy
_atom_site_site_symmetry_order
_atom_site_calc_flag
_atom_site_refinement_flags_posn
Br1 Br 1.12466(4) 0.40597(4) 0.57540(4) 0.03789(15) Uani 1 1 d .
O1 O 0.8314(3) 0.6983(3) 0.6368(3) 0.0407(9) Uani 1 1 d .
H1A H 0.7926 0.6778 0.6646 0.061 Uiso 1 1 d R
C14 C 0.8941(4) 0.6294(4) 0.6224(4) 0.0301(12) Uani 1 1 d .
C15 C 0.8852(4) 0.5384(4) 0.6468(4) 0.0313(13) Uani 1 1 d .
H15 H 0.8330 0.5219 0.6743 0.038 Uiso 1 1 calc R
C16 C 0.9515(4) 0.4721(4) 0.6313(4) 0.0303(13) Uani 1 1 d .
H16 H 0.9440 0.4100 0.6469 0.036 Uiso 1 1 calc R
C17 C 1.0283(4) 0.4958(4) 0.5934(3) 0.0273(12) Uani 1 1 d .
C18 C 1.0383(4) 0.5861(4) 0.5688(4) 0.0316(13) Uani 1 1 d .
H18 H 1.0912 0.6023 0.5419 0.038 Uiso 1 1 calc R
C19 C 0.9714(4) 0.6521(4) 0.5834(4) 0.0320(13) Uani 1 1 d .
H19 H 0.9785 0.7140 0.5667 0.038 Uiso 1 1 calc R
Br2 Br 1.02528(4) 0.20916(4) 0.67136(4) 0.03681(15) Uani 1 1 d .
O2 O 0.7411(3) -0.0610(2) 0.7770(3) 0.0419(10) Uani 1 1 d .
H2A H 0.7076 -0.0352 0.8069 0.063 Uiso 1 1 d R
C33 C 0.8046(4) 0.0011(4) 0.7532(4) 0.0313(13) Uani 1 1 d .
C34 C 0.7985(4) 0.0944(4) 0.7690(4) 0.0347(14) Uani 1 1 d .
H34 H 0.7489 0.1166 0.7970 0.042 Uiso 1 1 calc R
C35 C 0.8643(4) 0.1547(4) 0.7440(4) 0.0320(13) Uani 1 1 d .
H35 H 0.8601 0.2184 0.7549 0.038 Uiso 1 1 calc R
C36 C 0.9355(4) 0.1228(4) 0.7033(4) 0.0283(12) Uani 1 1 d .
C37 C 0.9416(4) 0.0305(4) 0.6860(4) 0.0298(13) Uani 1 1 d .
H37 H 0.9907 0.0088 0.6572 0.036 Uiso 1 1 calc R
C38 C 0.8755(4) -0.0303(4) 0.7110(4) 0.0322(13) Uani 1 1 d .
H38 H 0.8790 -0.0938 0.6989 0.039 Uiso 1 1 calc R
N3 N 0.7662(4) 0.3801(3) 0.7513(4) 0.0387(12) Uani 1 1 d .
C39 C 0.5990(5) 0.3830(4) 0.5913(5) 0.0457(16) Uani 1 1 d .
H39 H 0.6408 0.4115 0.5586 0.055 Uiso 1 1 calc R
C40 C 0.4866(6) 0.3653(4) 0.5348(5) 0.0497(16) Uani 1 1 d .
H40 H 0.4510 0.3821 0.4636 0.060 Uiso 1 1 calc R
C41 C 0.4219(5) 0.3220(4) 0.5807(5) 0.0468(16) Uani 1 1 d .
H41 H 0.3433 0.3107 0.5406 0.056 Uiso 1 1 calc R
C42 C 0.4724(5) 0.2969(4) 0.6819(5) 0.0392(14) Uani 1 1 d .
H42 H 0.4288 0.2668 0.7117 0.047 Uiso 1 1 calc R
C43 C 0.6458(5) 0.2922(4) 0.8491(5) 0.0354(14) Uani 1 1 d .
H43 H 0.607(4) 0.260(4) 0.884(4) 0.047(17) Uiso 1 1 d .
C44 C 0.8220(5) 0.2913(4) 1.0126(5) 0.0419(15) Uani 1 1 d .
H44 H 0.7845 0.2612 1.0483 0.050 Uiso 1 1 calc R
C45 C 0.9342(5) 0.3128(4) 1.0647(5) 0.0499(16) Uani 1 1 d .
H45 H 0.9740 0.2986 1.1365 0.060 Uiso 1 1 calc R
C46 C 0.9910(5) 0.3562(4) 1.0123(5) 0.0507(17) Uani 1 1 d .
H46 H 1.0695 0.3703 1.0489 0.061 Uiso 1 1 calc R
C47 C 0.9356(5) 0.3781(4) 0.9101(5) 0.0467(16) Uani 1 1 d .
H47 H 0.9756 0.4075 0.8762 0.056 Uiso 1 1 calc R
C48 C 0.6554(5) 0.3596(3) 0.6991(4) 0.0368(14) Uani 1 1 d .
C49 C 0.5908(5) 0.3147(3) 0.7452(4) 0.0322(13) Uani 1 1 d .
C50 C 0.7605(5) 0.3131(3) 0.9060(4) 0.0355(13) Uani 1 1 d .
C51 C 0.8167(5) 0.3573(4) 0.8527(5) 0.0389(14) Uani 1 1 d .
N2 N 0.6169(3) 0.0342(3) 0.8610(3) 0.0257(10) Uani 1 1 d .
C20 C 0.4621(4) 0.0310(3) 0.6919(4) 0.0314(13) Uani 1 1 d .
H20 H 0.5099 0.0037 0.6647 0.038 Uiso 1 1 calc R
C21 C 0.3514(5) 0.0493(4) 0.6281(4) 0.0360(14) Uani 1 1 d .
H21 H 0.3231 0.0353 0.5562 0.043 Uiso 1 1 calc R
C22 C 0.2786(4) 0.0880(4) 0.6658(4) 0.0361(13) Uani 1 1 d .
H22 H 0.2014 0.0988 0.6197 0.043 Uiso 1 1 calc R
C23 C 0.3168(4) 0.1105(3) 0.7681(4) 0.0325(13) Uani 1 1 d .
H23 H 0.2665 0.1371 0.7929 0.039 Uiso 1 1 calc R
C24 C 0.4779(4) 0.1175(3) 0.9425(4) 0.0256(12) Uani 1 1 d .
H24 H 0.427(3) 0.148(3) 0.969(3) 0.016(12) Uiso 1 1 d .
C25 C 0.6435(4) 0.1266(3) 1.1129(4) 0.0327(13) Uani 1 1 d .
H25 H 0.5991 0.1548 1.1432 0.039 Uiso 1 1 calc R
C26 C 0.7556(5) 0.1110(4) 1.1720(4) 0.0412(15) Uani 1 1 d .
H26 H 0.7893 0.1284 1.2431 0.049 Uiso 1 1 calc R
C27 C 0.8217(5) 0.0691(4) 1.1280(4) 0.0402(15) Uani 1 1 d .
H27 H 0.9000 0.0585 1.1702 0.048 Uiso 1 1 calc R
C28 C 0.7765(4) 0.0432(3) 1.0264(4) 0.0349(13) Uani 1 1 d .
H28 H 0.8230 0.0150 0.9983 0.042 Uiso 1 1 calc R
C29 C 0.5061(4) 0.0530(3) 0.7998(4) 0.0228(11) Uani 1 1 d .
C30 C 0.4326(4) 0.0939(3) 0.8377(4) 0.0243(11) Uani 1 1 d .
C31 C 0.5915(4) 0.1013(3) 1.0064(4) 0.0245(11) Uani 1 1 d .
C32 C 0.6585(4) 0.0589(3) 0.9623(4) 0.0258(12) Uani 1 1 d .
N1 N 0.6957(3) 0.6290(3) 0.7224(3) 0.0259(10) Uani 1 1 d .
C1 C 0.8589(4) 0.6247(4) 0.8857(4) 0.0367(13) Uani 1 1 d .
H1 H 0.9024 0.6549 0.8558 0.044 Uiso 1 1 calc R
C2 C 0.9077(5) 0.6013(4) 0.9880(4) 0.0459(16) Uani 1 1 d .
H2 H 0.9852 0.6160 1.0292 0.055 Uiso 1 1 calc R
C3 C 0.8457(5) 0.5558(4) 1.0340(4) 0.0499(18) Uani 1 1 d .
H3 H 0.8820 0.5403 1.1056 0.060 Uiso 1 1 calc R
C4 C 0.7352(5) 0.5339(4) 0.9780(4) 0.0377(14) Uani 1 1 d .
H4 H 0.6949 0.5019 1.0099 0.045 Uiso 1 1 calc R
C5 C 0.5654(5) 0.5412(3) 0.8093(4) 0.0269(12) Uani 1 1 d .
H5 H 0.526(4) 0.515(3) 0.837(3) 0.029(15) Uiso 1 1 d .
C6 C 0.3980(4) 0.5518(4) 0.6385(4) 0.0362(14) Uani 1 1 d .
H6 H 0.3502 0.5235 0.6651 0.043 Uiso 1 1 calc R
C7 C 0.3547(5) 0.5777(4) 0.5373(4) 0.0431(16) Uani 1 1 d .
H7 H 0.2767 0.5670 0.4935 0.052 Uiso 1 1 calc R
C8 C 0.4235(5) 0.6199(4) 0.4965(4) 0.0429(15) Uani 1 1 d .
H8 H 0.3919 0.6373 0.4254 0.052 Uiso 1 1 calc R
C9 C 0.5354(4) 0.6361(3) 0.5580(4) 0.0338(13) Uani 1 1 d .
H9 H 0.5811 0.6650 0.5295 0.041 Uiso 1 1 calc R
C10 C 0.7419(4) 0.6039(3) 0.8235(4) 0.0280(12) Uani 1 1 d .
C11 C 0.6792(4) 0.5587(3) 0.8711(4) 0.0268(12) Uani 1 1 d .
C12 C 0.5146(4) 0.5671(3) 0.7049(4) 0.0258(12) Uani 1 1 d .
C13 C 0.5844(4) 0.6102(3) 0.6642(4) 0.0240(11) Uani 1 1 d .
N4 N 0.5937(3) 0.3673(3) 0.0870(3) 0.0316(10) Uani 1 1 d .
C52 C 0.4199(5) 0.3609(3) -0.0670(4) 0.0337(13) Uani 1 1 d .
H52 H 0.4582 0.3836 -0.1060 0.040 Uiso 1 1 calc R
C53 C 0.3072(5) 0.3413(4) -0.1160(4) 0.0414(15) Uani 1 1 d .
H53 H 0.2678 0.3491 -0.1890 0.050 Uiso 1 1 calc R
C54 C 0.2480(5) 0.3094(4) -0.0592(4) 0.0410(15) Uani 1 1 d .
H54 H 0.1691 0.2967 -0.0942 0.049 Uiso 1 1 calc R
C55 C 0.3028(4) 0.2970(4) 0.0443(4) 0.0351(13) Uani 1 1 d .
H55 H 0.2617 0.2760 0.0814 0.042 Uiso 1 1 calc R
C56 C 0.4822(5) 0.3016(4) 0.2047(4) 0.0335(14) Uani 1 1 d .
H56 H 0.446(4) 0.285(3) 0.246(4) 0.030(14) Uiso 1 1 d .
C57 C 0.6663(5) 0.3020(4) 0.3598(4) 0.0480(17) Uani 1 1 d .
H57 H 0.6325 0.2789 0.4023 0.058 Uiso 1 1 calc R
C58 C 0.7804(6) 0.3194(4) 0.4017(5) 0.060(2) Uani 1 1 d .
H58 H 0.8257 0.3076 0.4733 0.072 Uiso 1 1 calc R
C59 C 0.8310(5) 0.3542(4) 0.3405(5) 0.0569(19) Uani 1 1 d .
H59 H 0.9103 0.3665 0.3714 0.068 Uiso 1 1 calc R
C60 C 0.7694(5) 0.3710(4) 0.2375(5) 0.0441(15) Uani 1 1 d .
H60 H 0.8055 0.3953 0.1973 0.053 Uiso 1 1 calc R
C61 C 0.4813(4) 0.3479(3) 0.0422(4) 0.0273(12) Uani 1 1 d .
C62 C 0.4214(4) 0.3149(3) 0.0990(4) 0.0291(12) Uani 1 1 d .
C63 C 0.5983(5) 0.3186(3) 0.2527(4) 0.0348(13) Uani 1 1 d .
C64 C 0.6509(4) 0.3522(3) 0.1902(4) 0.0326(13) Uani 1 1 d .

loop_
_atom_site_aniso_label
_atom_site_aniso_U_11
_atom_site_aniso_U_22
_atom_site_aniso_U_33
_atom_site_aniso_U_23
_atom_site_aniso_U_13
_atom_site_aniso_U_12
Br1 0.0316(3) 0.0450(3) 0.0373(3) 0.0001(3) 0.0149(2) 0.0005(3)
O1 0.040(2) 0.037(2) 0.056(2) 0.007(2) 0.0306(19) 0.001(2)
C14 0.026(3) 0.034(3) 0.024(3) 0.002(2) 0.005(2) -0.002(2)
C15 0.029(3) 0.038(4) 0.028(3) 0.001(2) 0.014(2) -0.009(3)
C16 0.027(3) 0.035(3) 0.027(3) -0.001(2) 0.009(2) -0.008(2)
C17 0.023(3) 0.041(4) 0.017(2) -0.005(2) 0.006(2) -0.002(2)
C18 0.029(3) 0.044(4) 0.020(3) 0.003(2) 0.008(2) -0.010(3)
C19 0.033(3) 0.032(3) 0.032(3) 0.006(2) 0.015(3) -0.003(3)
Br2 0.0318(3) 0.0423(3) 0.0366(3) -0.0035(3) 0.0149(2) -0.0008(3)
O2 0.049(2) 0.038(2) 0.052(2) -0.0005(18) 0.034(2) 0.0032(18)
C33 0.032(3) 0.037(4) 0.025(3) 0.004(3) 0.012(2) 0.002(3)
C34 0.034(3) 0.036(3) 0.035(3) -0.004(3) 0.016(3) 0.007(3)
C35 0.036(3) 0.026(3) 0.032(3) -0.005(2) 0.012(3) 0.006(3)
C36 0.024(3) 0.037(3) 0.021(3) -0.002(2) 0.006(2) 0.004(2)
C37 0.028(3) 0.041(4) 0.022(3) -0.003(2) 0.012(2) 0.012(3)
C38 0.040(3) 0.026(3) 0.031(3) 0.001(2) 0.015(3) 0.012(3)
N3 0.053(3) 0.023(3) 0.057(3) -0.005(2) 0.040(3) -0.003(2)
C39 0.068(4) 0.031(4) 0.055(4) -0.004(3) 0.043(4) -0.004(3)
C40 0.077(5) 0.034(4) 0.041(4) 0.000(3) 0.028(4) 0.013(3)
C41 0.050(4) 0.036(4) 0.056(4) -0.007(3) 0.025(3) 0.003(3)
C42 0.045(4) 0.034(4) 0.052(4) 0.001(3) 0.034(3) 0.002(3)
C43 0.048(4) 0.022(3) 0.050(4) 0.000(3) 0.034(3) -0.001(3)
C44 0.053(4) 0.029(3) 0.056(4) 0.009(3) 0.034(3) 0.007(3)
C45 0.050(4) 0.040(4) 0.057(4) -0.001(3) 0.020(3) 0.010(3)
C46 0.044(4) 0.043(4) 0.068(5) -0.010(3) 0.026(4) 0.003(3)
C47 0.052(4) 0.030(4) 0.073(5) -0.010(3) 0.041(4) -0.007(3)
C48 0.056(4) 0.021(3) 0.049(4) -0.006(3) 0.037(3) 0.002(3)
C49 0.040(3) 0.018(3) 0.049(4) -0.002(3) 0.030(3) 0.002(2)
C50 0.045(3) 0.020(3) 0.055(4) -0.003(3) 0.035(3) 0.000(3)
C51 0.049(4) 0.025(3) 0.057(4) -0.005(3) 0.036(3) 0.003(3)
N2 0.027(2) 0.025(2) 0.025(2) 0.0015(19) 0.011(2) 0.0013(19)
C20 0.044(3) 0.030(3) 0.023(3) -0.003(2) 0.017(3) 0.000(3)
C21 0.041(3) 0.040(4) 0.019(3) -0.001(2) 0.005(3) -0.005(3)
C22 0.026(3) 0.042(4) 0.031(3) 0.005(3) 0.004(2) -0.004(3)
C23 0.030(3) 0.030(3) 0.037(3) 0.005(3) 0.014(2) 0.001(2)
C24 0.034(3) 0.019(3) 0.028(3) 0.000(2) 0.017(2) -0.003(2)
C25 0.043(3) 0.029(3) 0.021(3) 0.000(2) 0.009(2) -0.004(3)
C26 0.050(4) 0.035(3) 0.025(3) 0.005(3) 0.003(3) -0.008(3)
C27 0.031(3) 0.033(3) 0.038(3) 0.009(3) -0.003(3) -0.001(3)
C28 0.032(3) 0.029(3) 0.040(3) 0.009(3) 0.011(3) 0.005(2)
C29 0.026(3) 0.019(3) 0.024(3) 0.003(2) 0.012(2) -0.001(2)
C30 0.025(3) 0.019(3) 0.027(3) 0.002(2) 0.009(2) -0.001(2)
C31 0.031(3) 0.019(3) 0.024(3) 0.001(2) 0.012(2) -0.005(2)
C32 0.030(3) 0.019(3) 0.026(3) 0.004(2) 0.009(2) 0.002(2)
N1 0.025(2) 0.024(2) 0.029(2) -0.0019(19) 0.0119(19) -0.0008(18)
C1 0.031(3) 0.032(3) 0.041(3) -0.007(3) 0.009(3) -0.001(2)
C2 0.033(3) 0.048(4) 0.038(3) -0.008(3) -0.003(3) 0.011(3)
C3 0.063(4) 0.048(4) 0.022(3) -0.007(3) 0.002(3) 0.018(3)
C4 0.051(4) 0.032(3) 0.029(3) 0.002(3) 0.016(3) 0.008(3)
C5 0.035(3) 0.018(3) 0.035(3) -0.003(2) 0.021(3) -0.001(2)
C6 0.027(3) 0.034(3) 0.046(4) -0.011(3) 0.014(3) -0.007(2)
C7 0.026(3) 0.044(4) 0.045(4) -0.012(3) 0.002(3) 0.001(3)
C8 0.046(4) 0.044(4) 0.027(3) -0.002(3) 0.005(3) 0.009(3)
C9 0.038(3) 0.034(3) 0.030(3) 0.002(2) 0.016(3) 0.004(3)
C10 0.027(3) 0.025(3) 0.029(3) -0.007(2) 0.008(2) 0.002(2)
C11 0.035(3) 0.021(3) 0.025(3) -0.003(2) 0.012(2) 0.005(2)
C12 0.028(3) 0.019(3) 0.031(3) -0.004(2) 0.014(2) -0.001(2)
C13 0.024(3) 0.021(3) 0.026(3) 0.001(2) 0.010(2) 0.004(2)
N4 0.030(2) 0.028(3) 0.037(3) -0.001(2) 0.015(2) -0.0012(19)
C52 0.043(3) 0.030(3) 0.030(3) 0.002(2) 0.017(3) 0.002(3)
C53 0.047(4) 0.035(4) 0.026(3) -0.002(3) 0.001(3) 0.010(3)
C54 0.031(3) 0.038(4) 0.048(4) 0.001(3) 0.011(3) -0.002(3)
C55 0.034(3) 0.027(3) 0.049(4) 0.005(3) 0.023(3) 0.001(3)
C56 0.050(4) 0.026(3) 0.033(3) 0.002(3) 0.026(3) 0.005(3)
C57 0.071(5) 0.026(3) 0.034(3) 0.002(3) 0.011(3) 0.006(3)
C58 0.082(5) 0.031(4) 0.034(4) 0.003(3) -0.007(4) 0.005(4)
C59 0.046(4) 0.030(4) 0.059(4) -0.003(3) -0.012(3) 0.001(3)
C60 0.036(3) 0.031(3) 0.053(4) 0.001(3) 0.007(3) 0.001(3)
C61 0.033(3) 0.017(3) 0.030(3) -0.001(2) 0.011(2) 0.002(2)
C62 0.032(3) 0.017(3) 0.039(3) 0.001(2) 0.016(3) 0.003(2)
C63 0.048(3) 0.020(3) 0.031(3) 0.003(2) 0.012(3) 0.004(3)
C64 0.039(3) 0.019(3) 0.033(3) -0.001(2) 0.009(3) 0.001(2)

loop_
_atom_type_symbol
_atom_type_description
_atom_type_scat_dispersion_real
_atom_type_scat_dispersion_imag
_atom_type_scat_source
C C 0.0033 0.0016 'International Tables Vol C Tables 4.2.6.8 and 6.1.1.4'
H H 0.0000 0.0000 'International Tables Vol C Tables 4.2.6.8 and 6.1.1.4'
Br Br -0.2901 2.4595 'International Tables Vol C Tables 4.2.6.8 and 6.1.1.4'
N N 0.0061 0.0033 'International Tables Vol C Tables 4.2.6.8 and 6.1.1.4'
O O 0.0106 0.0060 'International Tables Vol C Tables 4.2.6.8 and 6.1.1.4'

loop_
_geom_angle_atom_site_label_1
_geom_angle_atom_site_label_2
_geom_angle_atom_site_label_3
_geom_angle
C14 O1 H1A 109.4
O1 C14 C15 123.3(5)
O1 C14 C19 117.8(5)
C19 C14 C15 118.9(5)
C14 C15 H15 119.7
C16 C15 C14 120.6(5)
C16 C15 H15 119.7
C15 C16 H16 120.1
C17 C16 C15 119.9(5)
C17 C16 H16 120.1
C16 C17 Br1 120.8(4)
C16 C17 C18 120.3(5)
C18 C17 Br1 119.0(4)
C17 C18 H18 120.1
C19 C18 C17 119.8(5)
C19 C18 H18 120.1
C14 C19 H19 119.7
C18 C19 C14 120.6(5)
C18 C19 H19 119.7
C33 O2 H2A 109.6
O2 C33 C34 122.1(5)
O2 C33 C38 118.4(5)
C38 C33 C34 119.5(5)
C33 C34 H34 119.9
C35 C34 C33 120.2(5)
C35 C34 H34 119.9
C34 C35 H35 120.0
C36 C35 C34 120.0(5)
C36 C35 H35 120.0
C35 C36 Br2 118.1(4)
C35 C36 C37 120.6(5)
C37 C36 Br2 121.2(4)
C36 C37 H37 120.3
C36 C37 C38 119.5(5)
C38 C37 H37 120.3
C33 C38 C37 120.3(5)
C33 C38 H38 119.9
C37 C38 H38 119.9
C48 N3 C51 117.0(5)
C40 C39 H39 119.4
C40 C39 C48 121.2(5)
C48 C39 H39 119.4
C39 C40 H40 119.5
C39 C40 C41 120.9(6)
C41 C40 H40 119.5
C40 C41 H41 120.1
C42 C41 C40 119.9(6)
C42 C41 H41 120.1
C41 C42 H42 119.3
C41 C42 C49 121.4(5)
C49 C42 H42 119.3
C49 C43 H43 121(3)
C49 C43 C50 120.5(5)
C50 C43 H43 118(3)
C45 C44 H44 119.5
C45 C44 C50 121.0(5)
C50 C44 H44 119.5
C44 C45 H45 120.0
C44 C45 C46 120.0(6)
C46 C45 H45 120.0
C45 C46 H46 119.5
C47 C46 C45 121.1(6)
C47 C46 H46 119.5
C46 C47 H47 119.7
C46 C47 C51 120.5(6)
C51 C47 H47 119.7
N3 C48 C39 118.5(5)
N3 C48 C49 123.5(5)
C49 C48 C39 118.0(5)
C43 C49 C42 123.7(5)
C43 C49 C48 117.7(5)
C48 C49 C42 118.6(5)
C43 C50 C44 123.2(5)
C43 C50 C51 117.3(5)
C51 C50 C44 119.5(5)
N3 C51 C47 118.0(5)
N3 C51 C50 124.1(5)
C50 C51 C47 117.9(5)
C32 N2 C29 117.5(4)
C21 C20 H20 120.1
C21 C20 C29 119.8(5)
C29 C20 H20 120.1
C20 C21 H21 119.2
C20 C21 C22 121.5(5)
C22 C21 H21 119.2
C21 C22 H22 119.6
C23 C22 C21 120.8(5)
C23 C22 H22 119.6
C22 C23 H23 120.1
C22 C23 C30 119.7(5)
C30 C23 H23 120.1
C30 C24 H24 118(2)
C31 C24 H24 121(2)
C31 C24 C30 120.3(5)
C26 C25 H25 119.5
C26 C25 C31 120.9(5)
C31 C25 H25 119.5
C25 C26 H26 120.0
C25 C26 C27 119.9(5)
C27 C26 H26 120.0
C26 C27 H27 119.1
C28 C27 C26 121.8(5)
C28 C27 H27 119.1
C27 C28 H28 120.3
C27 C28 C32 119.4(5)
C32 C28 H28 120.3
N2 C29 C20 118.2(4)
N2 C29 C30 123.2(4)
C30 C29 C20 118.6(4)
C24 C30 C23 122.6(5)
C24 C30 C29 117.8(4)
C29 C30 C23 119.5(4)
C24 C31 C25 123.0(5)
C24 C31 C32 118.1(4)
C32 C31 C25 119.0(4)
N2 C32 C28 117.9(5)
N2 C32 C31 123.1(4)
C31 C32 C28 118.9(5)
C10 N1 C13 117.9(4)
C2 C1 H1 120.1
C2 C1 C10 119.7(5)
C10 C1 H1 120.1
C1 C2 H2 119.3
C1 C2 C3 121.3(5)
C3 C2 H2 119.3
C2 C3 H3 119.5
C4 C3 C2 121.1(5)
C4 C3 H3 119.5
C3 C4 H4 120.0
C3 C4 C11 119.9(5)
C11 C4 H4 120.0
C11 C5 H5 118(3)
C11 C5 C12 121.2(5)
C12 C5 H5 121(3)
C7 C6 H6 119.9
C7 C6 C12 120.2(5)
C12 C6 H6 119.9
C6 C7 H7 119.6
C6 C7 C8 120.8(5)
C8 C7 H7 119.6
C7 C8 H8 119.7
C9 C8 C7 120.5(5)
C9 C8 H8 119.7
C8 C9 H9 119.7
C8 C9 C13 120.6(5)
C13 C9 H9 119.7
N1 C10 C1 118.2(5)
N1 C10 C11 123.2(4)
C11 C10 C1 118.6(5)
C4 C11 C10 119.4(5)
C5 C11 C4 123.4(5)
C5 C11 C10 117.2(5)
C5 C12 C6 123.4(5)
C5 C12 C13 117.5(5)
C13 C12 C6 119.1(5)
N1 C13 C9 118.2(4)
N1 C13 C12 123.1(4)
C12 C13 C9 118.7(4)
C64 N4 C61 117.4(4)
C53 C52 H52 119.6
C53 C52 C61 120.7(5)
C61 C52 H52 119.6
C52 C53 H53 119.7
C52 C53 C54 120.6(5)
C54 C53 H53 119.7
C53 C54 H54 119.8
C55 C54 C53 120.4(5)
C55 C54 H54 119.8
C54 C55 H55 119.4
C54 C55 C62 121.2(5)
C62 C55 H55 119.4
C62 C56 H56 121(3)
C62 C56 C63 120.5(5)
C63 C56 H56 118(3)
C58 C57 H57 120.0
C58 C57 C63 120.0(6)
C63 C57 H57 120.0
C57 C58 H58 119.7
C57 C58 C59 120.6(6)
C59 C58 H58 119.7
C58 C59 H59 119.3
C60 C59 C58 121.5(6)
C60 C59 H59 119.3
C59 C60 H60 120.1
C59 C60 C64 119.8(6)
C64 C60 H60 120.1
N4 C61 C52 118.4(5)
N4 C61 C62 123.2(4)
C52 C61 C62 118.4(5)
C55 C62 C61 118.6(5)
C56 C62 C55 123.5(5)
C56 C62 C61 117.8(5)
C56 C63 C57 123.1(5)
C56 C63 C64 117.8(5)
C57 C63 C64 119.0(5)
N4 C64 C60 117.8(5)
N4 C64 C63 123.2(5)
C63 C64 C60 119.0(5)

loop_
_geom_bond_atom_site_label_1
_geom_bond_atom_site_label_2
_geom_bond_distance
Br1 C17 1.907(5)
O1 H1A 0.8202
O1 C14 1.367(6)
C14 C15 1.392(7)
C14 C19 1.381(6)
C15 H15 0.9500
C15 C16 1.377(7)
C16 H16 0.9500
C16 C17 1.368(6)
C17 C18 1.387(7)
C18 H18 0.9500
C18 C19 1.374(7)
C19 H19 0.9500
Br2 C36 1.903(5)
O2 H2A 0.8200
O2 C33 1.365(6)
C33 C34 1.390(8)
C33 C38 1.378(7)
C34 H34 0.9500
C34 C35 1.378(7)
C35 H35 0.9500
C35 C36 1.368(6)
C36 C37 1.381(7)
C37 H37 0.9500
C37 C38 1.384(7)
C38 H38 0.9500
N3 C48 1.344(7)
N3 C51 1.348(7)
C39 H39 0.9500
C39 C40 1.360(8)
C39 C48 1.431(8)
C40 H40 0.9500
C40 C41 1.416(8)
C41 H41 0.9500
C41 C42 1.354(8)
C42 H42 0.9500
C42 C49 1.438(7)
C43 H43 0.97(5)
C43 C49 1.380(7)
C43 C50 1.395(7)
C44 H44 0.9500
C44 C45 1.363(7)
C44 C50 1.417(8)
C45 H45 0.9500
C45 C46 1.407(8)
C46 H46 0.9500
C46 C47 1.357(8)
C47 H47 0.9500
C47 C51 1.442(8)
C48 C49 1.429(7)
C50 C51 1.416(7)
N2 C29 1.357(6)
N2 C32 1.354(6)
C20 H20 0.9500
C20 C21 1.362(7)
C20 C29 1.429(6)
C21 H21 0.9500
C21 C22 1.394(7)
C22 H22 0.9500
C22 C23 1.362(7)
C23 H23 0.9500
C23 C30 1.428(6)
C24 H24 1.00(4)
C24 C30 1.393(6)
C24 C31 1.386(6)
C25 H25 0.9500
C25 C26 1.358(7)
C25 C31 1.421(6)
C26 H26 0.9500
C26 C27 1.402(7)
C27 H27 0.9500
C27 C28 1.362(7)
C28 H28 0.9500
C28 C32 1.431(6)
C29 C30 1.416(6)
C31 C32 1.417(6)
N1 C10 1.353(6)
N1 C13 1.355(6)
C1 H1 0.9500
C1 C2 1.361(7)
C1 C10 1.431(6)
C2 H2 0.9500
C2 C3 1.404(8)
C3 H3 0.9500
C3 C4 1.353(7)
C4 H4 0.9500
C4 C11 1.425(7)
C5 H5 0.86(4)
C5 C11 1.386(7)
C5 C12 1.396(7)
C6 H6 0.9500
C6 C7 1.359(7)
C6 C12 1.422(7)
C7 H7 0.9500
C7 C8 1.402(8)
C8 H8 0.9500
C8 C9 1.362(7)
C9 H9 0.9500
C9 C13 1.419(6)
C10 C11 1.426(7)
C12 C13 1.417(6)
N4 C61 1.353(6)
N4 C64 1.351(6)
C52 H52 0.9500
C52 C53 1.360(7)
C52 C61 1.425(6)
C53 H53 0.9500
C53 C54 1.413(7)
C54 H54 0.9500
C54 C55 1.346(7)
C55 H55 0.9500
C55 C62 1.425(7)
C56 H56 0.93(5)
C56 C62 1.382(7)
C56 C63 1.390(7)
C57 H57 0.9500
C57 C58 1.368(8)
C57 C63 1.419(7)
C58 H58 0.9500
C58 C59 1.395(9)
C59 H59 0.9500
C59 C60 1.359(8)
C60 H60 0.9500
C60 C64 1.423(7)
C61 C62 1.426(7)
C63 C64 1.422(7)

loop_
_geom_torsion_atom_site_label_1
_geom_torsion_atom_site_label_2
_geom_torsion_atom_site_label_3
_geom_torsion_atom_site_label_4
_geom_torsion
Br1 C17 C18 C19 -178.5(4)
O1 C14 C15 C16 -179.4(4)
O1 C14 C19 C18 178.9(4)
C14 C15 C16 C17 1.2(7)
C15 C14 C19 C18 0.2(7)
C15 C16 C17 Br1 178.0(4)
C15 C16 C17 C18 -1.1(7)
C16 C17 C18 C19 0.6(7)
C17 C18 C19 C14 -0.1(7)
C19 C14 C15 C16 -0.7(7)
Br2 C36 C37 C38 179.6(3)
O2 C33 C34 C35 179.9(4)
O2 C33 C38 C37 -179.8(4)
C33 C34 C35 C36 0.1(7)
C34 C33 C38 C37 1.1(7)
C34 C35 C36 Br2 -179.5(4)
C34 C35 C36 C37 0.7(7)
C35 C36 C37 C38 -0.6(7)
C36 C37 C38 C33 -0.3(7)
C38 C33 C34 C35 -1.0(8)
N3 C48 C49 C42 179.5(5)
N3 C48 C49 C43 0.4(8)
C39 C40 C41 C42 -0.8(8)
C39 C48 C49 C42 -1.1(7)
C39 C48 C49 C43 179.8(5)
C40 C39 C48 N3 -179.0(5)
C40 C39 C48 C49 1.6(8)
C40 C41 C42 C49 1.3(8)
C41 C42 C49 C43 178.7(5)
C41 C42 C49 C48 -0.3(8)
C43 C50 C51 N3 0.1(8)
C43 C50 C51 C47 -179.1(5)
C44 C45 C46 C47 0.8(9)
C44 C50 C51 N3 179.4(5)
C44 C50 C51 C47 0.1(7)
C45 C44 C50 C43 179.7(5)
C45 C44 C50 C51 0.5(8)
C45 C46 C47 C51 -0.1(9)
C46 C47 C51 N3 -179.6(5)
C46 C47 C51 C50 -0.3(8)
C48 N3 C51 C47 179.6(4)
C48 N3 C51 C50 0.4(7)
C48 C39 C40 C41 -0.7(8)
C49 C43 C50 C44 -179.6(5)
C49 C43 C50 C51 -0.4(8)
C50 C43 C49 C42 -178.9(5)
C50 C43 C49 C48 0.1(8)
C50 C44 C45 C46 -1.0(9)
C51 N3 C48 C39 179.9(5)
C51 N3 C48 C49 -0.7(7)
N2 C29 C30 C23 -179.4(4)
N2 C29 C30 C24 1.4(7)
C20 C21 C22 C23 1.3(8)
C20 C29 C30 C23 1.2(7)
C20 C29 C30 C24 -178.1(4)
C21 C20 C29 N2 -179.7(5)
C21 C20 C29 C30 -0.2(7)
C21 C22 C23 C30 -0.3(8)
C22 C23 C30 C24 178.3(5)
C22 C23 C30 C29 -0.9(7)
C24 C31 C32 N2 0.5(7)
C24 C31 C32 C28 178.8(5)
C25 C26 C27 C28 0.0(8)
C25 C31 C32 N2 -178.5(4)
C25 C31 C32 C28 -0.2(7)
C26 C25 C31 C24 -178.7(5)
C26 C25 C31 C32 0.3(7)
C26 C27 C28 C32 0.0(8)
C27 C28 C32 N2 178.5(5)
C27 C28 C32 C31 0.1(7)
C29 N2 C32 C28 -177.2(4)
C29 N2 C32 C31 1.1(7)
C29 C20 C21 C22 -1.0(8)
C30 C24 C31 C25 177.8(5)
C30 C24 C31 C32 -1.2(7)
C31 C24 C30 C23 -178.9(5)
C31 C24 C30 C29 0.3(7)
C31 C25 C26 C27 -0.2(8)
C32 N2 C29 C20 177.4(4)
C32 N2 C29 C30 -2.1(7)
N1 C10 C11 C4 179.3(5)
N1 C10 C11 C5 -0.5(7)
C1 C2 C3 C4 0.0(9)
C1 C10 C11 C4 -1.5(7)
C1 C10 C11 C5 178.6(5)
C2 C1 C10 N1 179.3(5)
C2 C1 C10 C11 0.1(7)
C2 C3 C4 C11 -1.4(8)
C3 C4 C11 C5 -178.0(5)
C3 C4 C11 C10 2.2(8)
C5 C12 C13 N1 -1.7(7)
C5 C12 C13 C9 179.2(5)
C6 C7 C8 C9 -0.2(9)
C6 C12 C13 N1 178.6(5)
C6 C12 C13 C9 -0.5(7)
C7 C6 C12 C5 -179.1(5)
C7 C6 C12 C13 0.6(8)
C7 C8 C9 C13 0.3(8)
C8 C9 C13 N1 -179.1(5)
C8 C9 C13 C12 0.0(7)
C10 N1 C13 C9 -179.8(4)
C10 N1 C13 C12 1.1(7)
C10 C1 C2 C3 0.7(8)
C11 C5 C12 C6 -179.1(5)
C11 C5 C12 C13 1.2(7)
C12 C5 C11 C4 180.0(5)
C12 C5 C11 C10 -0.1(7)
C12 C6 C7 C8 -0.2(8)
C13 N1 C10 C1 -179.1(4)
C13 N1 C10 C11 0.1(7)
N4 C61 C62 C55 179.7(5)
N4 C61 C62 C56 -0.6(7)
C52 C53 C54 C55 -0.8(8)
C52 C61 C62 C55 -0.4(7)
C52 C61 C62 C56 179.3(5)
C53 C52 C61 N4 179.1(5)
C53 C52 C61 C62 -0.8(7)
C53 C54 C55 C62 -0.5(8)
C54 C55 C62 C56 -178.6(5)
C54 C55 C62 C61 1.0(8)
C56 C63 C64 N4 -0.8(8)
C56 C63 C64 C60 179.4(5)
C57 C58 C59 C60 -0.7(9)
C57 C63 C64 N4 177.9(5)
C57 C63 C64 C60 -1.9(7)
C58 C57 C63 C56 179.3(5)
C58 C57 C63 C64 0.7(8)
C58 C59 C60 C64 -0.5(9)
C59 C60 C64 N4 -177.9(5)
C59 C60 C64 C63 1.9(8)
C61 N4 C64 C60 179.0(4)
C61 N4 C64 C63 -0.8(7)
C61 C52 C53 C54 1.4(8)
C62 C56 C63 C57 -176.9(5)
C62 C56 C63 C64 1.7(8)
C63 C56 C62 C55 178.6(5)
C63 C56 C62 C61 -1.1(8)
C63 C57 C58 C59 0.6(9)
C64 N4 C61 C52 -178.4(4)
C64 N4 C61 C62 1.5(7)

loop_
_twin_individual_id
_twin_individual_mass_fraction_refined
1 1.001(9)
2 -0.001(9)
